data_4309093
loop_
_publ_author_name
'Zhong-Hai Ni'
'Hui-Zhong Kou'
'Lei Zheng'
'Yi-Hua Zhao'
'Li-Fang Zhang'
'Ru-Ji Wang'
'Ai-Li Cui'
'Osamu Sato'

_publ_section_title
;
Assembly of Azido- or Cyano-Bridged Binuclear Complexes Containing the
Bulky [Mn(phen)2]2+ Building Block: Syntheses, Crystal Structures, and
Magnetic Properties
;
_journal_name_full 'Inorganic Chemistry'
_journal_page_first 4728
_journal_page_last 4736
_journal_paper_doi 10.1021/ic050181b
_journal_volume 44
_journal_year 2005
_chemical_formula_sum 'C72 H53 B Mn2 N17 O0.5'
_chemical_formula_weight 1285.00
_chemical_name_systematic
; 
 ? 
;
_space_group_IT_number 2
_symmetry_cell_setting triclinic
_symmetry_space_group_name_Hall '-P 1'
_symmetry_space_group_name_H-M 'P -1'
_atom_sites_solution_hydrogens geom
_atom_sites_solution_primary direct
_atom_sites_solution_secondary difmap
_audit_creation_method SHELXL-97
_cell_angle_alpha 88.99(3)
_cell_angle_beta 72.64(3)
_cell_angle_gamma 81.04(3)
_cell_formula_units_Z 2
_cell_length_a 13.378(3)
_cell_length_b 13.406(3)
_cell_length_c 18.851(4)
_cell_measurement_temperature 293(2)
_cell_volume 3186.0(14)
_computing_cell_refinement
;
Molecular Structure Corporation (1994)
MSC/AFC Diffractometer Control Software
MSC, 3200 Research Forest Drive, The
Woodlands, TX 77381, USA.
;
_computing_data_collection
;
Molecular Structure Corporation (1994)
MSC/AFC Diffractometer Control Software
MSC, 3200 Research Forest Drive, The
Woodlands, TX 77381, USA.
;
_computing_data_reduction
;
Sheldrick, G. M. (1997) SHELXS97, Program
for the Solution of Crystal Structure,
University of Gottingen, Germany.
;
_computing_molecular_graphics
;
Interactive Molecular Graphics XP, Virsion
4.2 for MSDOS (1990), Siemens Analytical
X-ray Instruments Inc., Madison, Wisconsin,
USA.
;
_computing_publication_material
;
Sheldrick, G. M. (1997) SHELXL97, Program
for the Solution of Crystal Structure,
University of Gottingen, Germany.
;
_computing_structure_refinement
;
Sheldrick, G. M. (1997) SHELXL97, Program
for the Solution of Crystal Structure,
University of Gottingen, Germany.
;
_computing_structure_solution
;
Sheldrick, G. M. (1997) SHELXS97, Program
for the Solution of Crystal Structure,
University of Gottingen, Germany.
;
_diffrn_ambient_temperature 293(2)
_diffrn_detector_area_resol_mean '100x100 microns'
_diffrn_measured_fraction_theta_full 0.974
_diffrn_measured_fraction_theta_max 0.974
_diffrn_measurement_device_type 'Rigaku R-AXIS RIPID IP'
_diffrn_measurement_method Oscillation
_diffrn_radiation_monochromator graphite
_diffrn_radiation_source 'fine-focus sealed tube'
_diffrn_radiation_type MoK\a
_diffrn_radiation_wavelength 0.71073
_diffrn_reflns_av_R_equivalents 0.0000
_diffrn_reflns_av_sigmaI/netI 0.1272
_diffrn_reflns_limit_h_max 15
_diffrn_reflns_limit_h_min 0
_diffrn_reflns_limit_k_max 15
_diffrn_reflns_limit_k_min -15
_diffrn_reflns_limit_l_max 22
_diffrn_reflns_limit_l_min -21
_diffrn_reflns_number 10916
_diffrn_reflns_theta_full 25.00
_diffrn_reflns_theta_max 25.00
_diffrn_reflns_theta_min 3.08
_exptl_absorpt_coefficient_mu 0.456
_exptl_crystal_colour yellow
_exptl_crystal_density_diffrn 1.340
_exptl_crystal_density_method 'not measured'
_exptl_crystal_description platelet
_exptl_crystal_F_000 1326
_exptl_crystal_size_max 0.25
_exptl_crystal_size_mid 0.20
_exptl_crystal_size_min 0.10
_refine_diff_density_max 0.776
_refine_diff_density_min -0.273
_refine_diff_density_rms 0.061
_refine_ls_extinction_method none
_refine_ls_goodness_of_fit_ref 1.015
_refine_ls_hydrogen_treatment mixed
_refine_ls_matrix_type full
_refine_ls_number_parameters 838
_refine_ls_number_reflns 10916
_refine_ls_number_restraints 0
_refine_ls_restrained_S_all 1.015
_refine_ls_R_factor_all 0.1835
_refine_ls_R_factor_gt 0.0940
_refine_ls_shift/su_max 0.000
_refine_ls_shift/su_mean 0.000
_refine_ls_structure_factor_coef Fsqd
_refine_ls_weighting_details 'calc w=1/[\s^2^(Fo^2^)+(0.0200P)^2^+8.0000P] where P=(Fo^2^+2Fc^2^)/3'
_refine_ls_weighting_scheme calc
_refine_ls_wR_factor_gt 0.1478
_refine_ls_wR_factor_ref 0.1688
_reflns_number_gt 5416
_reflns_number_total 10916
_reflns_threshold_expression >2sigma(I)
_cod_data_source_file ic050181bsi20050203_030331_6.cif
_cod_data_source_block 6
_cod_depositor_comments
;
The following automatic conversions were performed:
'_symmetry_cell_setting' value 'Triclinic' changed to 'triclinic'
according to '/home/saulius/struct/CIF-dictionaries/cif_core.dic'
dictionary named 'cif_core.dic' version 2.4.1 from 2010-06-29.

Automatic conversion script
Id: cif_fix_enum 1527 2010-12-29 10:47:43Z saulius 
;
_cod_original_cell_volume 3185.9(11)
_cod_original_formula_sum 'C72 H53 B Mn2 N17 O0.50'
_cod_database_code 4309093

loop_
_symmetry_equiv_pos_as_xyz
'x, y, z'
'-x, -y, -z'

loop_
_atom_site_label
_atom_site_type_symbol
_atom_site_fract_x
_atom_site_fract_y
_atom_site_fract_z
_atom_site_U_iso_or_equiv
_atom_site_adp_type
_atom_site_occupancy
_atom_site_symmetry_multiplicity
_atom_site_calc_flag
_atom_site_refinement_flags
_atom_site_disorder_assembly
_atom_site_disorder_group
Mn1 Mn 0.16286(8) 0.98976(8) 0.17600(5) 0.0542(3) Uani 1 1 d . . .
Mn2 Mn -0.15466(8) 0.74536(9) 0.34400(5) 0.0616(3) Uani 1 1 d . . .
N1 N 0.1524(4) 0.9860(4) 0.0581(3) 0.0473(13) Uani 1 1 d . . .
C55 C 0.2901(5) 0.6155(5) -0.0769(4) 0.0584(18) Uani 1 1 d . . .
H55A H 0.3119 0.6739 -0.0650 0.070 Uiso 1 1 calc R . .
C56 C 0.3736(4) 0.7417(5) -0.2206(3) 0.0476(16) Uani 1 1 d . . .
N5 N -0.0096(4) 0.6750(5) 0.3753(3) 0.0627(15) Uani 1 1 d . . .
C31 C 0.0355(5) 1.2536(5) 0.0666(4) 0.0509(16) Uani 1 1 d . . .
N6 N -0.1735(4) 0.5820(4) 0.3738(3) 0.0577(14) Uani 1 1 d . . .
N15 N 0.1664(6) 1.0262(6) 0.2851(4) 0.086(2) Uani 1 1 d . . .
C35 C 0.0799(4) 1.1602(5) 0.0868(3) 0.0457(15) Uani 1 1 d . . .
C16 C -0.5035(6) 0.8554(5) 0.4220(5) 0.071(2) Uani 1 1 d . . .
C24 C -0.3940(5) 0.8244(5) 0.4125(4) 0.0562(18) Uani 1 1 d . . .
C3 C -0.1615(7) 0.3741(6) 0.3919(4) 0.080(2) Uani 1 1 d . . .
H3A H -0.1595 0.3050 0.3988 0.096 Uiso 1 1 calc R . .
C53 C 0.1816(6) 0.4888(7) -0.0384(5) 0.073(2) Uani 1 1 d . . .
H53A H 0.1345 0.4573 -0.0018 0.088 Uiso 1 1 calc R . .
N3 N 0.3371(4) 1.0093(4) 0.1273(3) 0.0540(14) Uani 1 1 d . . .
N4 N 0.2584(6) 0.8351(4) 0.1602(3) 0.0686(17) Uani 1 1 d . . .
N7 N -0.3248(4) 0.7934(4) 0.3458(3) 0.0583(15) Uani 1 1 d . . .
C54 C 0.2164(5) 0.5751(7) -0.0214(4) 0.073(2) Uani 1 1 d . . .
H54A H 0.1907 0.6047 0.0262 0.088 Uiso 1 1 calc R . .
C50 C 0.3348(5) 0.5765(5) -0.1493(3) 0.0514(17) Uani 1 1 d . . .
N8 N -0.2468(5) 0.8031(4) 0.4614(3) 0.0630(15) Uani 1 1 d . . .
C70 C 0.7189(5) 0.6444(6) -0.2044(4) 0.072(2) Uani 1 1 d . . .
H70A H 0.7808 0.6579 -0.2390 0.087 Uiso 1 1 calc R . .
C7 C 0.0926(6) 0.5177(6) 0.3949(4) 0.071(2) Uani 1 1 d . . .
C25 C 0.1792(5) 0.9088(5) 0.0104(4) 0.0576(18) Uani 1 1 d . . .
H25A H 0.2067 0.8472 0.0260 0.069 Uiso 1 1 calc R . .
C33 C 0.0086(6) 1.3176(6) 0.1882(4) 0.067(2) Uani 1 1 d . . .
H33A H -0.0162 1.3696 0.2242 0.080 Uiso 1 1 calc R . .
C68 C 0.5311(5) 0.6275(4) -0.1769(3) 0.0473(16) Uani 1 1 d . . .
C61 C 0.2787(5) 0.7582(5) -0.2391(4) 0.0615(19) Uani 1 1 d . . .
H61A H 0.2430 0.7038 -0.2385 0.074 Uiso 1 1 calc R . .
N16 N 0.1874(5) 0.9732(6) 0.3243(4) 0.0774(19) Uani 1 1 d . . .
C22 C -0.2076(7) 0.8121(6) 0.5170(4) 0.077(2) Uani 1 1 d . . .
H22A H -0.1346 0.7975 0.5080 0.092 Uiso 1 1 calc R . .
B1 B 0.4276(5) 0.6274(5) -0.2080(4) 0.0424(17) Uani 1 1 d . . .
C1 C -0.2519(6) 0.5352(7) 0.3702(4) 0.074(2) Uani 1 1 d . . .
H1A H -0.3117 0.5729 0.3620 0.089 Uiso 1 1 calc R . .
N12 N -0.1020(5) 0.7037(5) 0.2298(3) 0.085(2) Uani 1 1 d . . .
C5 C 0.0159(7) 0.3649(6) 0.4047(5) 0.087(3) Uani 1 1 d . . .
H5A H 0.0215 0.2955 0.4110 0.105 Uiso 1 1 calc R . .
C32 C -0.0004(5) 1.3305(5) 0.1200(4) 0.0611(19) Uani 1 1 d . . .
H32A H -0.0316 1.3929 0.1081 0.073 Uiso 1 1 calc R . .
C57 C 0.4182(5) 0.8303(5) -0.2200(3) 0.0545(17) Uani 1 1 d . . .
H57A H 0.4813 0.8251 -0.2080 0.065 Uiso 1 1 calc R . .
C29 C 0.0590(5) 1.1858(6) -0.0562(4) 0.0625(19) Uani 1 1 d . . .
H29A H 0.0520 1.1941 -0.1036 0.075 Uiso 1 1 calc R . .
C19 C -0.4226(7) 0.8582(5) 0.5447(4) 0.074(2) Uani 1 1 d . . .
C27 C 0.1309(5) 1.0029(6) -0.0833(4) 0.067(2) Uani 1 1 d . . .
H27A H 0.1234 1.0079 -0.1308 0.081 Uiso 1 1 calc R . .
N2 N 0.0919(4) 1.1465(4) 0.1554(3) 0.0527(14) Uani 1 1 d . . .
C13 C -0.3612(6) 0.7931(6) 0.2879(4) 0.074(2) Uani 1 1 d . . .
H13A H -0.3144 0.7709 0.2417 0.089 Uiso 1 1 calc R . .
C6 C 0.0967(6) 0.4123(7) 0.4048(5) 0.091(3) Uani 1 1 d . . .
H6A H 0.1575 0.3749 0.4117 0.110 Uiso 1 1 calc R . .
N13 N -0.0369(6) 0.6384(6) 0.1998(3) 0.0691(17) Uani 1 1 d . . .
C36 C 0.1142(4) 1.0754(5) 0.0350(3) 0.0457(15) Uani 1 1 d . . .
C52 C 0.2170(5) 0.4518(6) -0.1086(5) 0.070(2) Uani 1 1 d . . .
H52A H 0.1899 0.3972 -0.1213 0.084 Uiso 1 1 calc R . .
C10 C 0.0697(6) 0.7214(6) 0.3752(4) 0.083(2) Uani 1 1 d . . .
H10A H 0.0630 0.7909 0.3692 0.100 Uiso 1 1 calc R . .
C30 C 0.0289(5) 1.2638(6) -0.0082(4) 0.0638(19) Uani 1 1 d . . .
H30A H 0.0029 1.3264 -0.0231 0.077 Uiso 1 1 calc R . .
C11 C 0.0004(5) 0.5745(6) 0.3849(3) 0.0577(18) Uani 1 1 d . . .
C48 C 0.4069(6) 0.9237(6) 0.1188(4) 0.062(2) Uani 1 1 d . . .
C4 C -0.0785(6) 0.4199(6) 0.3949(4) 0.0618(19) Uani 1 1 d . . .
C34 C 0.0566(5) 1.2232(6) 0.2038(4) 0.0621(19) Uani 1 1 d . . .
H34A H 0.0641 1.2138 0.2510 0.075 Uiso 1 1 calc R . .
C60 C 0.2347(6) 0.8529(7) -0.2584(4) 0.072(2) Uani 1 1 d . . .
H60A H 0.1730 0.8596 -0.2723 0.087 Uiso 1 1 calc R . .
C47 C 0.3665(7) 0.8321(6) 0.1345(4) 0.070(2) Uani 1 1 d . . .
C26 C 0.1702(5) 0.9111(6) -0.0606(4) 0.0597(18) Uani 1 1 d . . .
H26A H 0.1898 0.8536 -0.0915 0.072 Uiso 1 1 calc R . .
C51 C 0.2947(5) 0.4941(5) -0.1638(4) 0.0542(17) Uani 1 1 d . . .
H51A H 0.3191 0.4649 -0.2115 0.065 Uiso 1 1 calc R . .
C23 C -0.3534(6) 0.8280(5) 0.4749(4) 0.0567(18) Uani 1 1 d . . .
C37 C 0.3738(7) 1.0961(6) 0.1107(4) 0.072(2) Uani 1 1 d . . .
H37A H 0.3252 1.1553 0.1165 0.087 Uiso 1 1 calc R . .
C59 C 0.2827(6) 0.9356(6) -0.2566(4) 0.068(2) Uani 1 1 d . . .
H59A H 0.2539 0.9988 -0.2691 0.081 Uiso 1 1 calc R . .
C15 C -0.5387(7) 0.8531(6) 0.3606(6) 0.083(2) Uani 1 1 d . . .
H15B H -0.6105 0.8707 0.3653 0.100 Uiso 1 1 calc R . .
C14 C -0.4690(7) 0.8253(6) 0.2941(5) 0.084(2) Uani 1 1 d . . .
H14A H -0.4917 0.8273 0.2520 0.101 Uiso 1 1 calc R . .
C69 C 0.6270(5) 0.6472(5) -0.2245(4) 0.0643(19) Uani 1 1 d . . .
H69A H 0.6297 0.6634 -0.2731 0.077 Uiso 1 1 calc R . .
C8 C 0.1765(6) 0.5693(8) 0.3941(5) 0.099(3) Uani 1 1 d . . .
H8A H 0.2388 0.5344 0.4004 0.118 Uiso 1 1 calc R . .
C28 C 0.1019(5) 1.0896(5) -0.0360(3) 0.0522(17) Uani 1 1 d . . .
C12 C -0.0857(5) 0.5225(6) 0.3851(3) 0.0551(18) Uani 1 1 d . . .
C71 C 0.5360(5) 0.6059(5) -0.1060(4) 0.0546(17) Uani 1 1 d . . .
H71A H 0.4749 0.5924 -0.0705 0.066 Uiso 1 1 calc R . .
N9 N -0.0986(5) 0.8908(5) 0.3249(4) 0.0778(19) Uani 1 1 d . . .
C2 C -0.2480(6) 0.4316(7) 0.3785(4) 0.079(2) Uani 1 1 d . . .
H2A H -0.3042 0.4011 0.3749 0.095 Uiso 1 1 calc R . .
N10 N -0.0403(5) 0.9126(5) 0.2680(4) 0.0683(17) Uani 1 1 d . . .
C58 C 0.3733(6) 0.9237(5) -0.2364(4) 0.0655(19) Uani 1 1 d . . .
H58A H 0.4053 0.9798 -0.2336 0.079 Uiso 1 1 calc R . .
C46 C 0.2237(9) 0.7477(7) 0.1735(5) 0.107(3) Uani 1 1 d . . .
H46A H 0.1509 0.7478 0.1907 0.129 Uiso 1 1 calc R . .
C9 C 0.1665(7) 0.6681(8) 0.3842(6) 0.106(3) Uani 1 1 d . . .
H9B H 0.2220 0.7027 0.3832 0.127 Uiso 1 1 calc R . .
N17 N 0.2068(7) 0.9183(7) 0.3698(5) 0.145(4) Uani 1 1 d . . .
N14 N 0.0268(7) 0.5762(7) 0.1662(5) 0.134(3) Uani 1 1 d . . .
C21 C -0.2710(9) 0.8425(6) 0.5888(4) 0.089(3) Uani 1 1 d . . .
H21A H -0.2412 0.8477 0.6271 0.107 Uiso 1 1 calc R . .
N11 N 0.0134(5) 0.9338(6) 0.2111(4) 0.095(2) Uani 1 1 d . . .
C72 C 0.6275(6) 0.6032(5) -0.0849(4) 0.066(2) Uani 1 1 d . . .
H72A H 0.6258 0.5884 -0.0362 0.079 Uiso 1 1 calc R . .
C73 C 0.7178(6) 0.6216(5) -0.1336(4) 0.070(2) Uani 1 1 d . . .
H73A H 0.7790 0.6188 -0.1193 0.084 Uiso 1 1 calc R . .
C20 C -0.3780(9) 0.8645(7) 0.6012(5) 0.099(3) Uani 1 1 d . . .
H20A H -0.4217 0.8842 0.6488 0.119 Uiso 1 1 calc R . .
C40 C 0.5186(7) 0.9243(9) 0.0924(4) 0.086(3) Uani 1 1 d . . .
C17 C -0.5718(7) 0.8814(7) 0.4953(6) 0.100(3) Uani 1 1 d . . .
H17A H -0.6445 0.8967 0.5031 0.120 Uiso 1 1 calc R . .
C42 C 0.5523(13) 0.7445(12) 0.0987(8) 0.152(8) Uani 1 1 d . . .
H42A H 0.6007 0.6849 0.0910 0.182 Uiso 1 1 calc R . .
C18 C -0.5334(8) 0.8842(7) 0.5531(6) 0.098(3) Uani 1 1 d . . .
H18A H -0.5801 0.9036 0.5999 0.117 Uiso 1 1 calc R . .
C39 C 0.5502(8) 1.0192(12) 0.0772(5) 0.109(4) Uani 1 1 d . . .
H39A H 0.6221 1.0236 0.0610 0.131 Uiso 1 1 calc R . .
C43 C 0.4402(11) 0.7404(8) 0.1244(5) 0.102(3) Uani 1 1 d . . .
C38 C 0.4805(9) 1.1023(9) 0.0854(5) 0.101(3) Uani 1 1 d . . .
H38A H 0.5030 1.1645 0.0742 0.121 Uiso 1 1 calc R . .
C41 C 0.5861(11) 0.8308(13) 0.0863(7) 0.138(6) Uani 1 1 d . . .
H41A H 0.6588 0.8309 0.0726 0.165 Uiso 1 1 calc R . .
O1W O 0.0866(11) 0.8993(11) 0.5539(8) 0.166(6) Uani 0.50 1 d P . .
C44 C 0.3952(15) 0.6522(11) 0.1419(9) 0.162(8) Uani 1 1 d . . .
H44A H 0.4398 0.5907 0.1386 0.195 Uiso 1 1 calc R . .
C45 C 0.2927(15) 0.6531(9) 0.1629(8) 0.149(7) Uani 1 1 d . . .
H45A H 0.2651 0.5929 0.1707 0.179 Uiso 1 1 calc R . .
C62 C 0.5071(5) 0.4640(5) -0.2961(4) 0.0587(18) Uani 1 1 d . . .
H62A H 0.4982 0.4257 -0.2537 0.070 Uiso 1 1 calc R . .
C67 C 0.4748(4) 0.5690(5) -0.2885(3) 0.0418(15) Uani 1 1 d . . .
C66 C 0.4969(5) 0.6182(5) -0.3554(3) 0.0552(17) Uani 1 1 d . . .
H66A H 0.4795 0.6883 -0.3535 0.066 Uiso 1 1 calc R . .
C63 C 0.5528(5) 0.4154(6) -0.3664(5) 0.073(2) Uani 1 1 d . . .
H63A H 0.5714 0.3454 -0.3698 0.087 Uiso 1 1 calc R . .
C64 C 0.5702(5) 0.4697(7) -0.4297(4) 0.073(2) Uani 1 1 d . . .
H64A H 0.6009 0.4375 -0.4761 0.088 Uiso 1 1 calc R . .
C65 C 0.5418(5) 0.5724(7) -0.4235(4) 0.069(2) Uani 1 1 d . . .
H65A H 0.5532 0.6108 -0.4660 0.083 Uiso 1 1 calc R . .

loop_
_atom_site_aniso_label
_atom_site_aniso_U_11
_atom_site_aniso_U_22
_atom_site_aniso_U_33
_atom_site_aniso_U_23
_atom_site_aniso_U_13
_atom_site_aniso_U_12
Mn1 0.0581(6) 0.0562(7) 0.0476(6) 0.0060(5) -0.0159(5) -0.0074(5)
Mn2 0.0535(6) 0.0780(8) 0.0466(6) 0.0094(6) -0.0097(5) -0.0018(6)
N1 0.043(3) 0.052(4) 0.042(3) -0.002(3) -0.011(2) 0.001(3)
C55 0.047(4) 0.062(5) 0.067(5) 0.004(4) -0.019(4) -0.005(4)
C56 0.040(4) 0.061(5) 0.038(4) -0.006(3) -0.009(3) -0.001(3)
N5 0.047(3) 0.074(5) 0.072(4) 0.012(3) -0.023(3) -0.018(3)
C31 0.043(4) 0.049(4) 0.054(4) 0.007(4) -0.005(3) -0.009(3)
N6 0.044(3) 0.073(4) 0.056(3) 0.001(3) -0.015(3) -0.009(3)
N15 0.112(6) 0.084(6) 0.063(5) 0.004(4) -0.036(4) 0.000(4)
C35 0.039(3) 0.048(4) 0.051(4) 0.004(3) -0.014(3) -0.010(3)
C16 0.055(5) 0.050(5) 0.099(7) 0.006(4) -0.010(5) -0.011(4)
C24 0.052(4) 0.045(4) 0.061(5) 0.010(4) -0.002(4) -0.005(3)
C3 0.085(6) 0.076(6) 0.082(6) 0.002(4) -0.028(5) -0.015(5)
C53 0.055(5) 0.087(7) 0.075(6) 0.031(5) -0.018(4) -0.011(5)
N3 0.063(4) 0.050(4) 0.049(3) -0.004(3) -0.018(3) -0.005(3)
N4 0.105(5) 0.039(4) 0.075(4) 0.003(3) -0.048(4) -0.011(4)
N7 0.063(4) 0.062(4) 0.050(4) 0.006(3) -0.020(3) -0.006(3)
C54 0.049(4) 0.106(7) 0.059(5) 0.013(5) -0.013(4) -0.001(5)
C50 0.046(4) 0.064(5) 0.045(4) 0.001(3) -0.019(3) -0.001(3)
N8 0.072(4) 0.067(4) 0.049(4) 0.007(3) -0.014(3) -0.015(3)
C70 0.050(4) 0.094(6) 0.076(5) -0.005(5) -0.021(4) -0.018(4)
C7 0.056(5) 0.078(6) 0.081(5) 0.022(4) -0.026(4) -0.010(4)
C25 0.050(4) 0.061(5) 0.052(4) -0.002(4) -0.005(3) -0.003(4)
C33 0.078(5) 0.053(5) 0.066(5) -0.008(4) -0.017(4) -0.005(4)
C68 0.047(4) 0.044(4) 0.048(4) -0.004(3) -0.012(3) 0.000(3)
C61 0.048(4) 0.065(5) 0.071(5) -0.010(4) -0.022(4) 0.003(4)
N16 0.074(5) 0.084(6) 0.084(6) 0.003(4) -0.035(4) -0.015(4)
C22 0.106(6) 0.084(6) 0.050(5) 0.017(4) -0.034(5) -0.023(5)
B1 0.044(4) 0.044(5) 0.038(4) -0.004(3) -0.013(3) -0.003(3)
C1 0.050(5) 0.104(7) 0.070(5) -0.001(5) -0.018(4) -0.016(5)
N12 0.098(5) 0.088(5) 0.051(4) 0.003(4) -0.010(4) 0.018(4)
C5 0.080(6) 0.066(6) 0.117(7) 0.019(5) -0.034(5) -0.009(5)
C32 0.051(4) 0.050(5) 0.075(5) 0.001(4) -0.013(4) 0.002(3)
C57 0.052(4) 0.052(5) 0.056(4) -0.004(3) -0.014(3) 0.000(4)
C29 0.063(5) 0.074(6) 0.051(4) 0.019(4) -0.020(4) -0.010(4)
C19 0.096(6) 0.057(5) 0.050(5) 0.002(4) 0.005(5) -0.009(5)
C27 0.051(4) 0.108(7) 0.039(4) -0.004(4) -0.008(3) -0.013(4)
N2 0.051(3) 0.053(4) 0.053(3) -0.002(3) -0.016(3) -0.005(3)
C13 0.077(5) 0.075(6) 0.073(5) 0.012(4) -0.026(4) -0.014(4)
C6 0.068(6) 0.093(7) 0.112(7) 0.016(6) -0.038(5) 0.009(5)
N13 0.074(5) 0.066(5) 0.061(4) 0.002(4) -0.012(4) -0.010(4)
C36 0.037(3) 0.055(5) 0.046(4) 0.002(3) -0.012(3) -0.009(3)
C52 0.056(5) 0.067(5) 0.092(6) 0.019(5) -0.026(4) -0.016(4)
C10 0.065(5) 0.082(6) 0.105(7) 0.019(5) -0.027(5) -0.017(5)
C30 0.065(5) 0.063(5) 0.067(5) 0.022(4) -0.022(4) -0.016(4)
C11 0.047(4) 0.079(6) 0.045(4) 0.000(4) -0.010(3) -0.009(4)
C48 0.067(5) 0.065(6) 0.056(4) -0.020(4) -0.034(4) 0.012(4)
C4 0.063(5) 0.064(5) 0.063(5) 0.005(4) -0.022(4) -0.017(4)
C34 0.062(5) 0.071(6) 0.056(5) 0.000(4) -0.018(4) -0.018(4)
C60 0.057(5) 0.092(7) 0.059(5) 0.002(4) -0.020(4) 0.020(5)
C47 0.108(7) 0.052(5) 0.061(5) -0.011(4) -0.055(5) 0.016(5)
C26 0.058(4) 0.062(5) 0.050(4) -0.015(4) -0.006(3) 0.001(4)
C51 0.049(4) 0.058(5) 0.051(4) -0.001(3) -0.013(3) 0.001(4)
C23 0.068(5) 0.048(4) 0.048(4) 0.010(3) -0.006(4) -0.013(4)
C37 0.096(6) 0.066(6) 0.065(5) 0.006(4) -0.028(4) -0.036(5)
C59 0.075(5) 0.054(5) 0.054(5) 0.010(4) -0.001(4) 0.010(4)
C15 0.066(5) 0.063(6) 0.127(8) 0.016(6) -0.035(6) -0.016(4)
C14 0.084(6) 0.080(6) 0.104(7) 0.013(5) -0.051(6) -0.017(5)
C69 0.060(5) 0.086(6) 0.054(4) -0.003(4) -0.023(4) -0.020(4)
C8 0.061(5) 0.099(8) 0.147(8) 0.023(7) -0.051(5) -0.010(5)
C28 0.044(4) 0.062(5) 0.047(4) 0.004(4) -0.007(3) -0.013(3)
C12 0.045(4) 0.077(6) 0.046(4) 0.008(4) -0.015(3) -0.017(4)
C71 0.057(4) 0.052(4) 0.054(4) -0.001(3) -0.018(3) -0.003(3)
N9 0.076(4) 0.074(5) 0.073(4) 0.009(4) -0.004(4) -0.016(4)
C2 0.073(6) 0.104(8) 0.067(5) -0.008(5) -0.016(4) -0.039(6)
N10 0.055(4) 0.078(5) 0.076(5) 0.014(4) -0.027(4) -0.010(3)
C58 0.075(5) 0.053(5) 0.059(5) 0.004(4) -0.009(4) -0.004(4)
C46 0.172(10) 0.070(7) 0.114(8) 0.023(6) -0.080(7) -0.050(7)
C9 0.068(6) 0.105(8) 0.163(9) 0.027(7) -0.055(6) -0.033(6)
N17 0.163(8) 0.150(9) 0.162(9) 0.062(7) -0.103(7) -0.040(7)
N14 0.118(7) 0.116(7) 0.146(8) -0.052(6) -0.026(6) 0.030(6)
C21 0.136(8) 0.075(6) 0.054(6) 0.004(4) -0.030(6) -0.005(6)
N11 0.082(5) 0.145(7) 0.064(5) 0.026(4) -0.014(4) -0.056(5)
C72 0.071(5) 0.069(5) 0.068(5) 0.002(4) -0.040(4) -0.002(4)
C73 0.058(5) 0.077(6) 0.081(6) -0.005(4) -0.035(4) -0.001(4)
C20 0.142(9) 0.081(7) 0.055(6) -0.011(5) -0.003(6) -0.008(6)
C40 0.068(6) 0.125(9) 0.062(5) -0.033(6) -0.031(4) 0.021(6)
C17 0.055(5) 0.093(7) 0.128(9) 0.004(7) 0.006(6) -0.004(5)
C42 0.157(15) 0.171(15) 0.123(10) -0.082(11) -0.097(10) 0.109(13)
C18 0.083(7) 0.086(7) 0.091(7) -0.004(6) 0.023(6) -0.010(5)
C39 0.075(7) 0.188(14) 0.075(6) -0.020(8) -0.029(5) -0.041(8)
C43 0.164(11) 0.068(7) 0.090(7) -0.027(5) -0.087(7) 0.034(8)
C38 0.114(8) 0.141(10) 0.065(6) 0.011(6) -0.025(6) -0.079(8)
C41 0.094(8) 0.218(16) 0.088(8) -0.069(11) -0.046(6) 0.064(12)
O1W 0.153(13) 0.160(14) 0.168(14) 0.067(11) -0.058(11) 0.042(11)
C44 0.30(2) 0.072(10) 0.169(13) -0.014(8) -0.178(17) 0.027(13)
C45 0.32(2) 0.034(7) 0.153(11) 0.017(6) -0.153(15) -0.042(11)
C62 0.053(4) 0.060(5) 0.063(5) 0.000(4) -0.019(4) -0.007(4)
C67 0.039(3) 0.047(4) 0.043(4) 0.004(3) -0.017(3) -0.009(3)
C66 0.051(4) 0.068(5) 0.044(4) -0.005(4) -0.013(3) -0.004(4)
C63 0.053(4) 0.076(6) 0.084(6) -0.028(5) -0.015(4) -0.007(4)
C64 0.056(5) 0.114(8) 0.051(5) -0.019(5) -0.015(4) -0.017(5)
C65 0.068(5) 0.092(7) 0.046(4) -0.003(4) -0.016(4) -0.007(5)

loop_
_atom_type_symbol
_atom_type_description
_atom_type_scat_dispersion_real
_atom_type_scat_dispersion_imag
_atom_type_scat_source
C C 0.0033 0.0016 'International Tables Vol C Tables 4.2.6.8 and 6.1.1.4'
H H 0.0000 0.0000 'International Tables Vol C Tables 4.2.6.8 and 6.1.1.4'
B B 0.0013 0.0007 'International Tables Vol C Tables 4.2.6.8 and 6.1.1.4'
N N 0.0061 0.0033 'International Tables Vol C Tables 4.2.6.8 and 6.1.1.4'
O O 0.0106 0.0060 'International Tables Vol C Tables 4.2.6.8 and 6.1.1.4'
Mn Mn 0.3368 0.7283 'International Tables Vol C Tables 4.2.6.8 and 6.1.1.4'

loop_
_geom_angle_atom_site_label_1
_geom_angle_atom_site_label_2
_geom_angle_atom_site_label_3
_geom_angle
_geom_angle_site_symmetry_1
_geom_angle_site_symmetry_3
_geom_angle_publ_flag
N15 Mn1 N11 96.2(3) . . ?
N15 Mn1 N4 99.4(2) . . ?
N11 Mn1 N4 93.5(3) . . ?
N15 Mn1 N2 94.7(2) . . ?
N11 Mn1 N2 94.8(2) . . ?
N4 Mn1 N2 162.8(2) . . ?
N15 Mn1 N1 168.2(2) . . ?
N11 Mn1 N1 87.6(2) . . ?
N4 Mn1 N1 91.5(2) . . ?
N2 Mn1 N1 73.9(2) . . ?
N15 Mn1 N3 90.6(2) . . ?
N11 Mn1 N3 165.8(3) . . ?
N4 Mn1 N3 73.1(2) . . ?
N2 Mn1 N3 97.0(2) . . ?
N1 Mn1 N3 88.24(17) . . ?
N12 Mn2 N9 93.3(3) . . ?
N12 Mn2 N7 93.9(2) . . ?
N9 Mn2 N7 99.7(2) . . ?
N12 Mn2 N5 98.9(2) . . ?
N9 Mn2 N5 92.0(2) . . ?
N7 Mn2 N5 162.1(2) . . ?
N12 Mn2 N8 166.9(2) . . ?
N9 Mn2 N8 87.6(2) . . ?
N7 Mn2 N8 73.1(2) . . ?
N5 Mn2 N8 94.1(2) . . ?
N12 Mn2 N6 90.3(2) . . ?
N9 Mn2 N6 164.7(2) . . ?
N7 Mn2 N6 95.0(2) . . ?
N5 Mn2 N6 72.7(2) . . ?
N8 Mn2 N6 92.26(19) . . ?
C25 N1 C36 116.9(5) . . ?
C25 N1 Mn1 128.5(5) . . ?
C36 N1 Mn1 114.5(4) . . ?
C54 C55 C50 125.6(7) . . ?
C54 C55 H55A 117.2 . . ?
C50 C55 H55A 117.2 . . ?
C61 C56 C57 113.5(6) . . ?
C61 C56 B1 120.7(6) . . ?
C57 C56 B1 125.6(5) . . ?
C10 N5 C11 118.7(6) . . ?
C10 N5 Mn2 125.0(5) . . ?
C11 N5 Mn2 115.7(4) . . ?
C32 C31 C35 117.7(6) . . ?
C32 C31 C30 123.9(7) . . ?
C35 C31 C30 118.4(6) . . ?
C1 N6 C12 116.7(6) . . ?
C1 N6 Mn2 126.8(5) . . ?
C12 N6 Mn2 115.6(4) . . ?
N16 N15 Mn1 126.2(7) . . ?
N2 C35 C31 121.4(6) . . ?
N2 C35 C36 118.0(6) . . ?
C31 C35 C36 120.6(6) . . ?
C15 C16 C24 118.1(8) . . ?
C15 C16 C17 123.7(9) . . ?
C24 C16 C17 118.1(8) . . ?
N7 C24 C16 122.0(7) . . ?
N7 C24 C23 118.0(6) . . ?
C16 C24 C23 119.9(7) . . ?
C4 C3 C2 118.9(8) . . ?
C4 C3 H3A 120.5 . . ?
C2 C3 H3A 120.5 . . ?
C52 C53 C54 118.8(7) . . ?
C52 C53 H53A 120.6 . . ?
C54 C53 H53A 120.6 . . ?
C37 N3 C48 118.6(7) . . ?
C37 N3 Mn1 126.3(5) . . ?
C48 N3 Mn1 115.0(5) . . ?
C46 N4 C47 116.9(8) . . ?
C46 N4 Mn1 128.0(7) . . ?
C47 N4 Mn1 115.1(5) . . ?
C13 N7 C24 118.3(6) . . ?
C13 N7 Mn2 125.8(5) . . ?
C24 N7 Mn2 116.0(4) . . ?
C55 C54 C53 118.0(7) . . ?
C55 C54 H54A 121.0 . . ?
C53 C54 H54A 121.0 . . ?
C51 C50 C55 113.9(6) . . ?
C51 C50 B1 125.6(6) . . ?
C55 C50 B1 120.5(6) . . ?
C22 N8 C23 117.9(6) . . ?
C22 N8 Mn2 126.7(5) . . ?
C23 N8 Mn2 115.5(4) . . ?
C73 C70 C69 119.4(7) . . ?
C73 C70 H70A 120.3 . . ?
C69 C70 H70A 120.3 . . ?
C8 C7 C11 117.6(8) . . ?
C8 C7 C6 123.4(8) . . ?
C11 C7 C6 119.0(7) . . ?
N1 C25 C26 125.9(7) . . ?
N1 C25 H25A 117.1 . . ?
C26 C25 H25A 117.1 . . ?
C32 C33 C34 117.5(7) . . ?
C32 C33 H33A 121.3 . . ?
C34 C33 H33A 121.2 . . ?
C71 C68 C69 112.7(6) . . ?
C71 C68 B1 126.8(6) . . ?
C69 C68 B1 120.4(5) . . ?
C56 C61 C60 123.1(7) . . ?
C56 C61 H61A 118.4 . . ?
C60 C61 H61A 118.4 . . ?
N15 N16 N17 176.8(10) . . ?
N8 C22 C21 122.9(8) . . ?
N8 C22 H22A 118.6 . . ?
C21 C22 H22A 118.6 . . ?
C67 B1 C50 113.9(5) . . ?
C67 B1 C56 107.8(5) . . ?
C50 B1 C56 106.4(5) . . ?
C67 B1 C68 105.3(5) . . ?
C50 B1 C68 111.4(5) . . ?
C56 B1 C68 112.0(5) . . ?
N6 C1 C2 122.2(7) . . ?
N6 C1 H1A 118.9 . . ?
C2 C1 H1A 118.9 . . ?
N13 N12 Mn2 128.3(5) . . ?
C6 C5 C4 120.3(8) . . ?
C6 C5 H5A 119.8 . . ?
C4 C5 H5A 119.8 . . ?
C33 C32 C31 121.6(7) . . ?
C33 C32 H32A 119.2 . . ?
C31 C32 H32A 119.2 . . ?
C58 C57 C56 123.4(6) . . ?
C58 C57 H57A 118.3 . . ?
C56 C57 H57A 118.3 . . ?
C30 C29 C28 120.8(7) . . ?
C30 C29 H29A 119.6 . . ?
C28 C29 H29A 119.6 . . ?
C20 C19 C23 116.7(8) . . ?
C20 C19 C18 124.3(9) . . ?
C23 C19 C18 118.9(8) . . ?
C26 C27 C28 121.2(6) . . ?
C26 C27 H27A 119.4 . . ?
C28 C27 H27A 119.4 . . ?
C34 N2 C35 117.9(6) . . ?
C34 N2 Mn1 126.7(5) . . ?
C35 N2 Mn1 115.2(4) . . ?
N7 C13 C14 121.8(7) . . ?
N7 C13 H13A 119.1 . . ?
C14 C13 H13A 119.1 . . ?
C5 C6 C7 122.2(7) . . ?
C5 C6 H6A 118.9 . . ?
C7 C6 H6A 118.9 . . ?
N14 N13 N12 175.9(9) . . ?
N1 C36 C28 123.6(6) . . ?
N1 C36 C35 118.3(5) . . ?
C28 C36 C35 118.0(6) . . ?
C53 C52 C51 121.4(7) . . ?
C53 C52 H52A 119.3 . . ?
C51 C52 H52A 119.3 . . ?
N5 C10 C9 121.9(8) . . ?
N5 C10 H10A 119.1 . . ?
C9 C10 H10A 119.1 . . ?
C29 C30 C31 121.5(7) . . ?
C29 C30 H30A 119.3 . . ?
C31 C30 H30A 119.3 . . ?
N5 C11 C7 122.5(7) . . ?
N5 C11 C12 119.4(6) . . ?
C7 C11 C12 118.1(7) . . ?
N3 C48 C47 117.7(7) . . ?
N3 C48 C40 121.5(8) . . ?
C47 C48 C40 120.8(8) . . ?
C3 C4 C12 118.4(7) . . ?
C3 C4 C5 122.3(8) . . ?
C12 C4 C5 119.3(7) . . ?
N2 C34 C33 123.8(7) . . ?
N2 C34 H34A 118.1 . . ?
C33 C34 H34A 118.1 . . ?
C59 C60 C61 120.0(7) . . ?
C59 C60 H60A 120.0 . . ?
C61 C60 H60A 120.0 . . ?
N4 C47 C48 118.8(7) . . ?
N4 C47 C43 123.0(9) . . ?
C48 C47 C43 118.1(10) . . ?
C27 C26 C25 116.5(6) . . ?
C27 C26 H26A 121.8 . . ?
C25 C26 H26A 121.8 . . ?
C50 C51 C52 122.0(7) . . ?
C50 C51 H51A 119.0 . . ?
C52 C51 H51A 119.0 . . ?
N8 C23 C19 123.1(7) . . ?
N8 C23 C24 117.1(6) . . ?
C19 C23 C24 119.7(7) . . ?
N3 C37 C38 123.0(9) . . ?
N3 C37 H37A 118.5 . . ?
C38 C37 H37A 118.5 . . ?
C58 C59 C60 118.8(7) . . ?
C58 C59 H59A 120.6 . . ?
C60 C59 H59A 120.6 . . ?
C14 C15 C16 119.5(8) . . ?
C14 C15 H15B 120.2 . . ?
C16 C15 H15B 120.2 . . ?
C15 C14 C13 120.1(8) . . ?
C15 C14 H14A 119.9 . . ?
C13 C14 H14A 119.9 . . ?
C70 C69 C68 124.5(7) . . ?
C70 C69 H69A 117.8 . . ?
C68 C69 H69A 117.8 . . ?
C9 C8 C7 119.7(8) . . ?
C9 C8 H8A 120.1 . . ?
C7 C8 H8A 120.1 . . ?
C36 C28 C27 115.9(6) . . ?
C36 C28 C29 120.6(6) . . ?
C27 C28 C29 123.5(7) . . ?
C4 C12 N6 123.4(6) . . ?
C4 C12 C11 121.1(6) . . ?
N6 C12 C11 115.5(7) . . ?
C68 C71 C72 123.5(6) . . ?
C68 C71 H71A 118.2 . . ?
C72 C71 H71A 118.2 . . ?
N10 N9 Mn2 124.0(5) . . ?
C3 C2 C1 120.3(7) . . ?
C3 C2 H2A 119.8 . . ?
C1 C2 H2A 119.8 . . ?
N11 N10 N9 177.2(7) . . ?
C59 C58 C57 121.0(7) . . ?
C59 C58 H58A 119.5 . . ?
C57 C58 H58A 119.5 . . ?
N4 C46 C45 123.1(11) . . ?
N4 C46 H46A 118.4 . . ?
C45 C46 H46A 118.4 . . ?
C8 C9 C10 119.7(8) . . ?
C8 C9 H9B 120.1 . . ?
C10 C9 H9B 120.1 . . ?
C20 C21 C22 117.9(8) . . ?
C20 C21 H21A 121.0 . . ?
C22 C21 H21A 121.0 . . ?
N10 N11 Mn1 133.9(6) . . ?
C73 C72 C71 120.9(7) . . ?
C73 C72 H72A 119.6 . . ?
C71 C72 H72A 119.6 . . ?
C72 C73 C70 119.0(7) . . ?
C72 C73 H73A 120.5 . . ?
C70 C73 H73A 120.5 . . ?
C21 C20 C19 121.4(8) . . ?
C21 C20 H20A 119.3 . . ?
C19 C20 H20A 119.3 . . ?
C39 C40 C41 126.4(12) . . ?
C39 C40 C48 116.1(9) . . ?
C41 C40 C48 117.5(11) . . ?
C18 C17 C16 121.5(9) . . ?
C18 C17 H17A 119.3 . . ?
C16 C17 H17A 119.3 . . ?
C41 C42 C43 120.4(14) . . ?
C41 C42 H42A 119.8 . . ?
C43 C42 H42A 119.8 . . ?
C17 C18 C19 121.7(8) . . ?
C17 C18 H18A 119.1 . . ?
C19 C18 H18A 119.1 . . ?
C38 C39 C40 121.6(10) . . ?
C38 C39 H39A 119.2 . . ?
C40 C39 H39A 119.2 . . ?
C44 C43 C47 115.4(12) . . ?
C44 C43 C42 125.2(13) . . ?
C47 C43 C42 119.4(12) . . ?
C39 C38 C37 119.3(10) . . ?
C39 C38 H38A 120.4 . . ?
C37 C38 H38A 120.4 . . ?
C42 C41 C40 123.7(15) . . ?
C42 C41 H41A 118.1 . . ?
C40 C41 H41A 118.1 . . ?
C45 C44 C43 122.4(15) . . ?
C45 C44 H44A 118.8 . . ?
C43 C44 H44A 118.8 . . ?
C44 C45 C46 119.0(14) . . ?
C44 C45 H45A 120.5 . . ?
C46 C45 H45A 120.5 . . ?
C67 C62 C63 121.5(7) . . ?
C67 C62 H62A 119.2 . . ?
C63 C62 H62A 119.2 . . ?
C66 C67 C62 113.8(6) . . ?
C66 C67 B1 123.5(6) . . ?
C62 C67 B1 122.4(5) . . ?
C65 C66 C67 125.2(7) . . ?
C65 C66 H66A 117.4 . . ?
C67 C66 H66A 117.4 . . ?
C64 C63 C62 120.7(8) . . ?
C64 C63 H63A 119.6 . . ?
C62 C63 H63A 119.6 . . ?
C63 C64 C65 118.8(7) . . ?
C63 C64 H64A 120.6 . . ?
C65 C64 H64A 120.6 . . ?
C66 C65 C64 119.9(7) . . ?
C66 C65 H65A 120.1 . . ?
C64 C65 H65A 120.1 . . ?

loop_
_geom_bond_atom_site_label_1
_geom_bond_atom_site_label_2
_geom_bond_distance
_geom_bond_site_symmetry_2
_geom_bond_publ_flag
Mn1 N15 2.137(7) . ?
Mn1 N11 2.158(6) . ?
Mn1 N4 2.234(6) . ?
Mn1 N2 2.245(5) . ?
Mn1 N1 2.270(5) . ?
Mn1 N3 2.292(5) . ?
Mn2 N12 2.111(6) . ?
Mn2 N9 2.183(6) . ?
Mn2 N7 2.257(5) . ?
Mn2 N5 2.258(5) . ?
Mn2 N8 2.269(5) . ?
Mn2 N6 2.285(6) . ?
N1 C25 1.316(7) . ?
N1 C36 1.346(7) . ?
C55 C54 1.376(9) . ?
C55 C50 1.391(8) . ?
C55 H55A 0.9300 . ?
C56 C61 1.398(8) . ?
C56 C57 1.412(8) . ?
C56 B1 1.634(9) . ?
N5 C10 1.310(8) . ?
N5 C11 1.347(8) . ?
C31 C32 1.378(8) . ?
C31 C35 1.397(8) . ?
C31 C30 1.442(9) . ?
N6 C1 1.321(8) . ?
N6 C12 1.383(8) . ?
N15 N16 1.083(8) . ?
C35 N2 1.355(7) . ?
C35 C36 1.438(8) . ?
C16 C15 1.374(10) . ?
C16 C24 1.416(9) . ?
C16 C17 1.424(11) . ?
C24 N7 1.346(7) . ?
C24 C23 1.440(9) . ?
C3 C4 1.365(9) . ?
C3 C2 1.374(10) . ?
C3 H3A 0.9300 . ?
C53 C52 1.341(9) . ?
C53 C54 1.389(10) . ?
C53 H53A 0.9300 . ?
N3 C37 1.329(8) . ?
N3 C48 1.340(8) . ?
N4 C46 1.318(9) . ?
N4 C47 1.375(9) . ?
N7 C13 1.323(8) . ?
C54 H54A 0.9300 . ?
C50 C51 1.367(8) . ?
C50 B1 1.627(9) . ?
N8 C22 1.320(8) . ?
N8 C23 1.360(8) . ?
C70 C73 1.360(9) . ?
C70 C69 1.385(8) . ?
C70 H70A 0.9300 . ?
C7 C8 1.403(10) . ?
C7 C11 1.407(9) . ?
C7 C6 1.417(10) . ?
C25 C26 1.379(8) . ?
C25 H25A 0.9300 . ?
C33 C32 1.333(9) . ?
C33 C34 1.395(9) . ?
C33 H33A 0.9300 . ?
C68 C71 1.382(8) . ?
C68 C69 1.389(8) . ?
C68 B1 1.657(8) . ?
C61 C60 1.404(9) . ?
C61 H61A 0.9300 . ?
N16 N17 1.182(9) . ?
C22 C21 1.394(10) . ?
C22 H22A 0.9300 . ?
B1 C67 1.622(8) . ?
C1 C2 1.389(10) . ?
C1 H1A 0.9300 . ?
N12 N13 1.153(8) . ?
C5 C6 1.337(10) . ?
C5 C4 1.421(9) . ?
C5 H5A 0.9300 . ?
C32 H32A 0.9300 . ?
C57 C58 1.374(9) . ?
C57 H57A 0.9300 . ?
C29 C30 1.326(9) . ?
C29 C28 1.421(9) . ?
C29 H29A 0.9300 . ?
C19 C20 1.377(11) . ?
C19 C23 1.388(9) . ?
C19 C18 1.430(11) . ?
C27 C26 1.373(9) . ?
C27 C28 1.410(9) . ?
C27 H27A 0.9300 . ?
N2 C34 1.317(8) . ?
C13 C14 1.408(10) . ?
C13 H13A 0.9300 . ?
C6 H6A 0.9300 . ?
N13 N14 1.139(8) . ?
C36 C28 1.403(8) . ?
C52 C51 1.414(9) . ?
C52 H52A 0.9300 . ?
C10 C9 1.433(10) . ?
C10 H10A 0.9300 . ?
C30 H30A 0.9300 . ?
C11 C12 1.435(9) . ?
C48 C47 1.410(10) . ?
C48 C40 1.428(10) . ?
C4 C12 1.377(9) . ?
C34 H34A 0.9300 . ?
C60 C59 1.370(10) . ?
C60 H60A 0.9300 . ?
C47 C43 1.428(11) . ?
C26 H26A 0.9300 . ?
C51 H51A 0.9300 . ?
C37 C38 1.379(11) . ?
C37 H37A 0.9300 . ?
C59 C58 1.362(9) . ?
C59 H59A 0.9300 . ?
C15 C14 1.338(10) . ?
C15 H15B 0.9300 . ?
C14 H14A 0.9300 . ?
C69 H69A 0.9300 . ?
C8 C9 1.325(11) . ?
C8 H8A 0.9300 . ?
C71 C72 1.391(8) . ?
C71 H71A 0.9300 . ?
N9 N10 1.184(8) . ?
C2 H2A 0.9300 . ?
N10 N11 1.159(8) . ?
C58 H58A 0.9300 . ?
C46 C45 1.427(15) . ?
C46 H46A 0.9300 . ?
C9 H9B 0.9300 . ?
C21 C20 1.365(11) . ?
C21 H21A 0.9300 . ?
C72 C73 1.336(9) . ?
C72 H72A 0.9300 . ?
C73 H73A 0.9300 . ?
C20 H20A 0.9300 . ?
C40 C39 1.400(13) . ?
C40 C41 1.411(14) . ?
C17 C18 1.339(11) . ?
C17 H17A 0.9300 . ?
C42 C41 1.299(18) . ?
C42 C43 1.441(17) . ?
C42 H42A 0.9300 . ?
C18 H18A 0.9300 . ?
C39 C38 1.315(13) . ?
C39 H39A 0.9300 . ?
C43 C44 1.401(17) . ?
C38 H38A 0.9300 . ?
C41 H41A 0.9300 . ?
C44 C45 1.307(19) . ?
C44 H44A 0.9300 . ?
C45 H45A 0.9300 . ?
C62 C67 1.404(8) . ?
C62 C63 1.406(9) . ?
C62 H62A 0.9300 . ?
C67 C66 1.387(8) . ?
C66 C65 1.356(8) . ?
C66 H66A 0.9300 . ?
C63 C64 1.366(10) . ?
C63 H63A 0.9300 . ?
C64 C65 1.367(10) . ?
C64 H64A 0.9300 . ?
C65 H65A 0.9300 . ?
